data_7218513
loop_
_publ_author_name
'Liu, Xiao-Yuan'
'Shi, Lei'
'Ding, Zhifeng'
'Long, Yi-Tao'

_publ_section_title
;
 New Insight into the Application of GFP Chromophore Inspired Derivatives:
 a F- Fluorescent Chemodosimeter
;
_journal_name_full 'RSC Adv.'
_journal_paper_doi 10.1039/C4RA09436K
_journal_year 2014
_chemical_formula_sum 'C23 H28 N2 O3 Si'
_chemical_formula_weight 408.56
_chemical_name_systematic
; 
 ? 
;
_space_group_crystal_system monoclinic
_space_group_IT_number 15
_space_group_name_Hall '-C 2yc'
_space_group_name_H-M_alt 'C 1 2/c 1'
_symmetry_space_group_name_Hall '-C 2yc'
_symmetry_space_group_name_H-M 'C 1 2/c 1'
_atom_sites_solution_hydrogens mixed
_audit_creation_method SHELXL-2013
_cell_angle_alpha 90
_cell_angle_beta 113.348(4)
_cell_angle_gamma 90
_cell_formula_units_Z 8
_cell_length_a 32.516(6)
_cell_length_b 10.7386(19)
_cell_length_c 13.927(3)
_cell_measurement_reflns_used 1390
_cell_measurement_temperature 293(2)
_cell_measurement_theta_max 37.704
_cell_measurement_theta_min 4.791
_cell_volume 4464.8(15)
_computing_cell_refinement 'Bruker SMART'
_computing_data_collection 'Bruker SMART'
_computing_data_reduction 'Bruker SHELXTL'
_computing_molecular_graphics 'Bruker SHELXTL'
_computing_publication_material 'Bruker SHELXTL'
_computing_structure_refinement 'SHELXL-2013 (Sheldrick, 2013)'
_computing_structure_solution 'Bruker SHELXTL'
_diffrn_ambient_temperature 293(2)
_diffrn_measured_fraction_theta_full 0.999
_diffrn_measured_fraction_theta_max 0.999
_diffrn_measurement_device_type 'CCD area detector'
_diffrn_measurement_method 'phi and omega scans'
_diffrn_radiation_type MoK\a
_diffrn_radiation_wavelength 0.71073
_diffrn_reflns_av_R_equivalents 0.0598
_diffrn_reflns_av_unetI/netI 0.0618
_diffrn_reflns_Laue_measured_fraction_full 0.999
_diffrn_reflns_Laue_measured_fraction_max 0.999
_diffrn_reflns_limit_h_max 39
_diffrn_reflns_limit_h_min -36
_diffrn_reflns_limit_k_max 13
_diffrn_reflns_limit_k_min -9
_diffrn_reflns_limit_l_max 16
_diffrn_reflns_limit_l_min -16
_diffrn_reflns_number 12754
_diffrn_reflns_point_group_measured_fraction_full 0.999
_diffrn_reflns_point_group_measured_fraction_max 0.999
_diffrn_reflns_theta_full 25.242
_diffrn_reflns_theta_max 25.499
_diffrn_reflns_theta_min 2.015
_exptl_absorpt_coefficient_mu 0.131
_exptl_absorpt_correction_T_max 0.7457
_exptl_absorpt_correction_T_min 0.6221
_exptl_absorpt_correction_type multi-scan
_exptl_absorpt_process_details sadabs
_exptl_crystal_colour yellow
_exptl_crystal_density_diffrn 1.216
_exptl_crystal_description prismatic
_exptl_crystal_F_000 1744
_exptl_crystal_size_max 0.211
_exptl_crystal_size_mid 0.175
_exptl_crystal_size_min 0.087
_refine_diff_density_max 0.689
_refine_diff_density_min -0.383
_refine_diff_density_rms 0.045
_refine_ls_extinction_expression Fc^*^=kFc[1+0.001xFc^2^\l^3^/sin(2\q)]^-1/4^
_refine_ls_extinction_method SHELXL
_refine_ls_goodness_of_fit_ref 1.044
_refine_ls_hydrogen_treatment mixed
_refine_ls_matrix_type full
_refine_ls_number_parameters 340
_refine_ls_number_reflns 4151
_refine_ls_number_restraints 79
_refine_ls_restrained_S_all 1.065
_refine_ls_R_factor_all 0.1349
_refine_ls_R_factor_gt 0.0800
_refine_ls_shift/su_max 0.000
_refine_ls_shift/su_mean 0.000
_refine_ls_structure_factor_coef Fsqd
_refine_ls_weighting_details 'w=1/[\s^2^(Fo^2^)+(0.1055P)^2^+4.3006P] where P=(Fo^2^+2Fc^2^)/3'
_refine_ls_weighting_scheme calc
_refine_ls_wR_factor_gt 0.2120
_refine_ls_wR_factor_ref 0.2523
_reflns_Friedel_coverage 0.000
_reflns_number_gt 2231
_reflns_number_total 4151
_reflns_threshold_expression 'I > 2\s(I)'
_cod_data_source_file c4ra09436k2.cif
_cod_data_source_block cd214277
_cod_original_cell_volume 4464.7(14)
_cod_database_code 7218513
_shelx_space_group_comment
; 
The symmetry employed for this shelxl refinement is uniquely defined 
by the following loop, which should always be used as a source of 
symmetry information in preference to the above space-group names. 
They are only intended as comments. 
;
_shelxl_version_number 2013-4

loop_
_space_group_symop_operation_xyz
'x, y, z'
'-x, y, -z+1/2'
'x+1/2, y+1/2, z'
'-x+1/2, y+1/2, -z+1/2'
'-x, -y, -z'
'x, -y, z-1/2'
'-x+1/2, -y+1/2, -z'
'x+1/2, -y+1/2, z-1/2'

loop_
_atom_site_label
_atom_site_type_symbol
_atom_site_fract_x
_atom_site_fract_y
_atom_site_fract_z
_atom_site_U_iso_or_equiv
_atom_site_adp_type
_atom_site_occupancy
_atom_site_site_symmetry_order
_atom_site_calc_flag
_atom_site_refinement_flags_posn
_atom_site_refinement_flags_adp
_atom_site_refinement_flags_occupancy
_atom_site_disorder_assembly
_atom_site_disorder_group
N1 N -0.06071(10) 0.5065(3) 0.3280(2) 0.0669(8) Uani 1 1 d . . . . .
N2 N 0.01259(10) 0.5426(3) 0.3792(2) 0.0663(8) Uani 1 1 d . . . . .
O1 O -0.06149(10) 0.2915(3) 0.3411(2) 0.0923(9) Uani 1 1 d . . . . .
O2 O 0.09953(10) 0.5484(3) 0.4380(2) 0.0896(9) Uani 1 1 d D . . . .
O3 O 0.17007(11) 0.0729(3) 0.4905(3) 0.1176(12) Uani 1 1 d . . . . .
C1 C -0.02706(12) 0.5931(3) 0.3469(2) 0.0631(9) Uani 1 1 d . . . . .
C2 C -0.04135(13) 0.3888(4) 0.3485(3) 0.0711(10) Uani 1 1 d . . . . .
C3 C 0.00670(12) 0.4144(3) 0.3805(3) 0.0664(9) Uani 1 1 d . . . . .
C4 C 0.03775(14) 0.3242(3) 0.4038(3) 0.0734(10) Uani 1 1 d . . . . .
H4 H 0.0258 0.2448 0.3997 0.088 Uiso 1 1 calc R U . . .
C5 C 0.08562(13) 0.3237(4) 0.4337(3) 0.0728(10) Uani 1 1 d . . . . .
C6 C 0.10611(15) 0.2056(4) 0.4488(3) 0.0842(12) Uani 1 1 d . . . . .
H6 H 0.0882 0.1352 0.4383 0.101 Uiso 1 1 calc R U . . .
C7 C 0.15093(17) 0.1905(5) 0.4781(4) 0.0949(14) Uani 1 1 d . . . . .
C8 C 0.17752(16) 0.2942(5) 0.4907(4) 0.1015(14) Uani 1 1 d . . . . .
H8 H 0.2081 0.2851 0.5082 0.122 Uiso 1 1 calc R U . . .
C9 C 0.15888(15) 0.4112(5) 0.4775(4) 0.0947(13) Uani 1 1 d . . . . .
H9 H 0.1773 0.4805 0.4875 0.114 Uiso 1 1 calc R U . . .
C10 C 0.11330(14) 0.4282(4) 0.4497(3) 0.0771(11) Uani 1 1 d . . . . .
C11 C -0.03424(12) 0.7275(3) 0.3323(3) 0.0636(9) Uani 1 1 d . . . . .
C12 C -0.00149(14) 0.8073(3) 0.3953(3) 0.0761(11) Uani 1 1 d . . . . .
H12 H 0.0243 0.7750 0.4472 0.091 Uiso 1 1 calc R U . . .
C13 C -0.00648(16) 0.9339(4) 0.3823(4) 0.0864(12) Uani 1 1 d . . . . .
H13 H 0.0159 0.9866 0.4255 0.104 Uiso 1 1 calc R U . . .
C14 C -0.04417(16) 0.9832(4) 0.3062(4) 0.0891(13) Uani 1 1 d . . . . .
H14 H -0.0475 1.0691 0.2983 0.107 Uiso 1 1 calc R U . . .
C15 C -0.07699(15) 0.9052(4) 0.2418(3) 0.0868(12) Uani 1 1 d . . . . .
H15 H -0.1025 0.9384 0.1896 0.104 Uiso 1 1 calc R U . . .
C16 C -0.07231(13) 0.7775(4) 0.2540(3) 0.0760(11) Uani 1 1 d . . . . .
H16 H -0.0946 0.7251 0.2100 0.091 Uiso 1 1 calc R U . . .
C17 C -0.10807(13) 0.5241(4) 0.3044(3) 0.0825(11) Uani 1 1 d . . . . .
H17A H -0.1121 0.5996 0.3364 0.124 Uiso 1 1 calc R U . . .
H17B H -0.1190 0.4549 0.3311 0.124 Uiso 1 1 calc R U . . .
H17C H -0.1244 0.5293 0.2300 0.124 Uiso 1 1 calc R U . . .
Si1 Si 0.17419(10) -0.0438(3) 0.5657(2) 0.1152(9) Uani 0.6 1 d . U P A 1
C18 C 0.1900(5) -0.1942(12) 0.5087(12) 0.123(4) Uani 0.6 1 d . U P A 1
H18A H 0.1702 -0.2033 0.4365 0.184 Uiso 0.6 1 calc R U P A 1
H18B H 0.1873 -0.2655 0.5473 0.184 Uiso 0.6 1 calc R U P A 1
H18C H 0.2203 -0.1876 0.5142 0.184 Uiso 0.6 1 calc R U P A 1
C19 C 0.1180(3) -0.0942(15) 0.5548(11) 0.106(4) Uani 0.6 1 d . U P A 1
H19A H 0.0981 -0.0992 0.4823 0.159 Uiso 0.6 1 calc R U P A 1
H19B H 0.1065 -0.0351 0.5896 0.159 Uiso 0.6 1 calc R U P A 1
H19C H 0.1202 -0.1746 0.5867 0.159 Uiso 0.6 1 calc R U P A 1
C20 C 0.2104(4) -0.0067(12) 0.7003(10) 0.150(4) Uani 0.6 1 d D U P A 1
C21 C 0.2087(5) -0.1147(14) 0.7707(9) 0.181(5) Uani 0.6 1 d D U P A 1
H21A H 0.2187 -0.0861 0.8417 0.271 Uiso 0.6 1 calc R U P A 1
H21B H 0.2278 -0.1808 0.7667 0.271 Uiso 0.6 1 calc R U P A 1
H21C H 0.1785 -0.1447 0.7479 0.271 Uiso 0.6 1 calc R U P A 1
C23 C 0.2598(4) 0.0094(16) 0.6986(11) 0.160(5) Uani 0.6 1 d D U P A 1
H23A H 0.2804 0.0389 0.7655 0.240 Uiso 0.6 1 calc R U P A 1
H23B H 0.2584 0.0684 0.6455 0.240 Uiso 0.6 1 calc R U P A 1
H23C H 0.2699 -0.0695 0.6838 0.240 Uiso 0.6 1 calc R U P A 1
C22 C 0.1865(8) 0.104(2) 0.731(2) 0.171(11) Uani 0.6 1 d D . P A 1
H22A H 0.1565 0.0801 0.7196 0.257 Uiso 0.6 1 calc R U P A 1
H22B H 0.1856 0.1753 0.6885 0.257 Uiso 0.6 1 calc R U P A 1
H22C H 0.2027 0.1245 0.8033 0.257 Uiso 0.6 1 calc R U P A 1
Si1' Si 0.20022(13) 0.0205(4) 0.6223(4) 0.0983(10) Uani 0.4 1 d . U P A 2
C18' C 0.1956(9) 0.122(2) 0.720(2) 0.086(5) Uani 0.4 1 d . U P A 2
H18D H 0.2045 0.2043 0.7103 0.129 Uiso 0.4 1 calc R U P A 2
H18E H 0.2147 0.0919 0.7881 0.129 Uiso 0.4 1 calc R U P A 2
H18F H 0.1652 0.1227 0.7138 0.129 Uiso 0.4 1 calc R U P A 2
C19' C 0.2581(6) -0.006(2) 0.6280(16) 0.136(6) Uani 0.4 1 d . U P A 2
H19D H 0.2770 0.0623 0.6635 0.205 Uiso 0.4 1 calc R U P A 2
H19E H 0.2570 -0.0124 0.5583 0.205 Uiso 0.4 1 calc R U P A 2
H19F H 0.2699 -0.0820 0.6652 0.205 Uiso 0.4 1 calc R U P A 2
C20' C 0.1737(5) -0.1335(14) 0.6127(11) 0.121(4) Uani 0.4 1 d D U P A 2
C21' C 0.1948(8) -0.2076(19) 0.7149(15) 0.184(8) Uani 0.4 1 d D U P A 2
H21D H 0.1846 -0.1743 0.7656 0.276 Uiso 0.4 1 d R U P A 2
H21E H 0.2268 -0.2015 0.7411 0.276 Uiso 0.4 1 d R U P A 2
H21F H 0.1860 -0.2934 0.7020 0.276 Uiso 0.4 1 d R U P A 2
C22' C 0.1992(11) -0.190(4) 0.550(2) 0.226(18) Uani 0.4 1 d D U P A 2
H22D H 0.2176 -0.2575 0.5890 0.338 Uiso 0.4 1 calc R U P A 2
H22E H 0.2176 -0.1273 0.5381 0.338 Uiso 0.4 1 calc R U P A 2
H22F H 0.1780 -0.2205 0.4842 0.338 Uiso 0.4 1 calc R U P A 2
C23' C 0.1238(8) -0.112(3) 0.597(2) 0.186(15) Uani 0.4 1 d D U P A 2
H23D H 0.1216 -0.1106 0.6635 0.278 Uiso 0.4 1 calc R U P A 2
H23E H 0.1055 -0.1780 0.5549 0.278 Uiso 0.4 1 calc R U P A 2
H23F H 0.1136 -0.0337 0.5619 0.278 Uiso 0.4 1 calc R U P A 2
H2 H 0.0719(7) 0.554(4) 0.422(3) 0.096(16) Uiso 1 1 d D . . . .

loop_
_atom_site_aniso_label
_atom_site_aniso_U_11
_atom_site_aniso_U_22
_atom_site_aniso_U_33
_atom_site_aniso_U_23
_atom_site_aniso_U_13
_atom_site_aniso_U_12
N1 0.070(2) 0.0629(19) 0.0646(18) 0.0035(14) 0.0232(14) 0.0037(15)
N2 0.077(2) 0.0631(19) 0.0581(17) 0.0006(13) 0.0263(14) 0.0047(15)
O1 0.097(2) 0.0648(17) 0.107(2) 0.0048(15) 0.0325(17) -0.0083(15)
O2 0.082(2) 0.0733(19) 0.112(2) 0.0035(15) 0.0372(18) 0.0040(16)
O3 0.124(3) 0.101(2) 0.142(3) 0.042(2) 0.068(2) 0.049(2)
C1 0.074(2) 0.062(2) 0.0511(19) -0.0007(16) 0.0219(16) -0.0002(19)
C2 0.086(3) 0.063(2) 0.062(2) 0.0013(18) 0.0272(19) 0.001(2)
C3 0.080(2) 0.058(2) 0.057(2) 0.0022(16) 0.0228(17) 0.0053(19)
C4 0.087(3) 0.062(2) 0.065(2) 0.0029(18) 0.0237(19) 0.005(2)
C5 0.084(3) 0.073(3) 0.060(2) 0.0076(18) 0.0276(19) 0.012(2)
C6 0.093(3) 0.076(3) 0.084(3) 0.014(2) 0.035(2) 0.018(2)
C7 0.102(4) 0.092(3) 0.095(3) 0.025(3) 0.043(3) 0.030(3)
C8 0.086(3) 0.111(4) 0.110(4) 0.017(3) 0.041(3) 0.021(3)
C9 0.086(3) 0.094(3) 0.104(3) 0.015(3) 0.039(2) 0.009(3)
C10 0.087(3) 0.074(3) 0.071(2) 0.008(2) 0.032(2) 0.012(2)
C11 0.074(2) 0.058(2) 0.062(2) -0.0034(17) 0.0308(18) 0.0012(18)
C12 0.085(3) 0.071(3) 0.072(2) -0.001(2) 0.031(2) -0.005(2)
C13 0.097(3) 0.068(3) 0.098(3) -0.008(2) 0.042(3) -0.012(2)
C14 0.105(3) 0.059(2) 0.120(4) -0.003(2) 0.062(3) 0.000(2)
C15 0.090(3) 0.073(3) 0.100(3) 0.011(2) 0.041(2) 0.018(2)
C16 0.081(3) 0.065(2) 0.079(3) -0.0011(19) 0.029(2) 0.0035(19)
C17 0.079(3) 0.085(3) 0.085(3) 0.001(2) 0.035(2) -0.002(2)
Si1 0.1117(19) 0.0910(17) 0.120(2) 0.0285(15) 0.0212(16) 0.0084(14)
C18 0.123(8) 0.096(7) 0.132(8) -0.041(6) 0.031(6) 0.040(6)
C19 0.067(5) 0.130(8) 0.108(7) 0.013(7) 0.022(4) -0.021(5)
C20 0.158(8) 0.161(8) 0.131(7) 0.031(7) 0.057(6) 0.019(6)
C21 0.209(12) 0.195(12) 0.120(8) 0.052(8) 0.045(8) 0.016(10)
C23 0.071(6) 0.206(11) 0.186(12) -0.001(11) 0.033(8) 0.007(6)
C22 0.179(18) 0.24(2) 0.126(12) 0.001(13) 0.091(11) 0.055(16)
Si1' 0.083(2) 0.093(2) 0.114(3) 0.012(2) 0.0332(19) -0.0001(18)
C18' 0.094(9) 0.091(9) 0.072(9) -0.024(7) 0.033(8) -0.003(7)
C19' 0.086(9) 0.167(13) 0.172(14) -0.004(12) 0.068(10) -0.016(8)
C20' 0.100(7) 0.118(8) 0.140(8) 0.037(7) 0.042(6) -0.001(6)
C21' 0.214(15) 0.141(12) 0.160(14) 0.073(11) 0.036(11) -0.034(11)
C22' 0.19(2) 0.25(2) 0.25(3) 0.015(16) 0.091(18) 0.060(16)
C23' 0.146(18) 0.20(2) 0.23(2) 0.024(17) 0.091(16) -0.024(13)

loop_
_atom_type_symbol
_atom_type_description
_atom_type_scat_dispersion_real
_atom_type_scat_dispersion_imag
_atom_type_scat_source
C C 0.0033 0.0016 'International Tables Vol C Tables 4.2.6.8 and 6.1.1.4'
H H 0.0000 0.0000 'International Tables Vol C Tables 4.2.6.8 and 6.1.1.4'
N N 0.0061 0.0033 'International Tables Vol C Tables 4.2.6.8 and 6.1.1.4'
O O 0.0106 0.0060 'International Tables Vol C Tables 4.2.6.8 and 6.1.1.4'
Si Si 0.0817 0.0704 'International Tables Vol C Tables 4.2.6.8 and 6.1.1.4'

loop_
_geom_angle_atom_site_label_1
_geom_angle_atom_site_label_2
_geom_angle_atom_site_label_3
_geom_angle
C1 N1 C2 108.3(3)
C1 N1 C17 130.1(3)
C2 N1 C17 121.2(3)
C1 N2 C3 107.1(3)
C10 O2 H2 112(3)
C7 O3 Si1 135.2(3)
C7 O3 Si1' 116.7(3)
N2 C1 N1 112.7(3)
N2 C1 C11 122.7(3)
N1 C1 C11 124.6(3)
O1 C2 N1 125.4(4)
O1 C2 C3 131.2(4)
N1 C2 C3 103.4(3)
C4 C3 N2 128.5(4)
C4 C3 C2 123.0(3)
N2 C3 C2 108.5(3)
C3 C4 C5 134.0(4)
C3 C4 H4 113.0
C5 C4 H4 113.0
C10 C5 C6 117.5(4)
C10 C5 C4 126.5(3)
C6 C5 C4 116.0(4)
C7 C6 C5 122.7(4)
C7 C6 H6 118.7
C5 C6 H6 118.7
C6 C7 C8 119.1(4)
C6 C7 O3 121.4(5)
C8 C7 O3 119.5(5)
C9 C8 C7 120.0(5)
C9 C8 H8 120.0
C7 C8 H8 120.0
C8 C9 C10 121.5(4)
C8 C9 H9 119.2
C10 C9 H9 119.2
O2 C10 C9 115.1(4)
O2 C10 C5 125.7(4)
C9 C10 C5 119.1(4)
C12 C11 C16 118.8(3)
C12 C11 C1 119.0(3)
C16 C11 C1 122.2(3)
C13 C12 C11 120.7(4)
C13 C12 H12 119.6
C11 C12 H12 119.6
C14 C13 C12 120.5(4)
C14 C13 H13 119.7
C12 C13 H13 119.7
C13 C14 C15 119.6(4)
C13 C14 H14 120.2
C15 C14 H14 120.2
C14 C15 C16 120.4(4)
C14 C15 H15 119.8
C16 C15 H15 119.8
C15 C16 C11 120.0(4)
C15 C16 H16 120.0
C11 C16 H16 120.0
N1 C17 H17A 109.5
N1 C17 H17B 109.5
H17A C17 H17B 109.5
N1 C17 H17C 109.5
H17A C17 H17C 109.5
H17B C17 H17C 109.5
O3 Si1 C20 110.7(5)
O3 Si1 C19 110.5(5)
C20 Si1 C19 111.3(6)
O3 Si1 C18 110.3(6)
C20 Si1 C18 115.6(6)
C19 Si1 C18 97.8(7)
Si1 C18 H18A 109.5
Si1 C18 H18B 109.5
H18A C18 H18B 109.5
Si1 C18 H18C 109.5
H18A C18 H18C 109.5
H18B C18 H18C 109.5
Si1 C19 H19A 109.5
Si1 C19 H19B 109.5
H19A C19 H19B 109.5
Si1 C19 H19C 109.5
H19A C19 H19C 109.5
H19B C19 H19C 109.5
C21 C20 C22 104.6(15)
C21 C20 C23 112.1(11)
C22 C20 C23 121.5(14)
C21 C20 Si1 108.7(9)
C22 C20 Si1 105.0(12)
C23 C20 Si1 104.4(9)
C20 C21 H21A 109.5
C20 C21 H21B 109.5
H21A C21 H21B 109.5
C20 C21 H21C 109.5
H21A C21 H21C 109.5
H21B C21 H21C 109.5
C20 C23 H23A 109.5
C20 C23 H23B 109.5
H23A C23 H23B 109.5
C20 C23 H23C 109.5
H23A C23 H23C 109.5
H23B C23 H23C 109.5
C20 C22 H22A 109.5
C20 C22 H22B 109.5
H22A C22 H22B 109.5
C20 C22 H22C 109.5
H22A C22 H22C 109.5
H22B C22 H22C 109.5
C18' Si1' O3 114.2(9)
C18' Si1' C20' 114.9(11)
O3 Si1' C20' 99.0(5)
C18' Si1' C19' 116.4(11)
O3 Si1' C19' 102.9(7)
C20' Si1' C19' 107.4(9)
Si1' C18' H18D 109.5
Si1' C18' H18E 109.5
H18D C18' H18E 109.5
Si1' C18' H18F 109.5
H18D C18' H18F 109.5
H18E C18' H18F 109.5
Si1' C19' H19D 109.5
Si1' C19' H19E 109.5
H19D C19' H19E 109.5
Si1' C19' H19F 109.5
H19D C19' H19F 109.5
H19E C19' H19F 109.5
C21' C20' C22' 100.3(19)
C21' C20' C23' 105.4(17)
C22' C20' C23' 137(2)
C21' C20' Si1' 112.0(11)
C22' C20' Si1' 93.1(18)
C23' C20' Si1' 107.8(16)
C20' C21' H21D 109.4
C20' C21' H21E 109.6
H21D C21' H21E 109.5
C20' C21' H21F 109.5
H21D C21' H21F 109.5
H21E C21' H21F 109.5
C20' C22' H22D 109.5
C20' C22' H22E 109.5
H22D C22' H22E 109.5
C20' C22' H22F 109.5
H22D C22' H22F 109.5
H22E C22' H22F 109.5
C20' C23' H23D 109.5
C20' C23' H23E 109.5
H23D C23' H23E 109.5
C20' C23' H23F 109.5
H23D C23' H23F 109.5
H23E C23' H23F 109.5

loop_
_geom_bond_atom_site_label_1
_geom_bond_atom_site_label_2
_geom_bond_distance
N1 C1 1.380(4)
N1 C2 1.391(4)
N1 C17 1.454(5)
N2 C1 1.303(4)
N2 C3 1.391(4)
O1 C2 1.216(4)
O2 C10 1.355(5)
O2 H2 0.837(19)
O3 C7 1.389(5)
O3 Si1 1.605(4)
O3 Si1' 1.795(6)
C1 C11 1.463(5)
C2 C3 1.471(5)
C3 C4 1.343(5)
C4 C5 1.443(6)
C4 H4 0.9300
C5 C10 1.400(5)
C5 C6 1.409(5)
C6 C7 1.359(6)
C6 H6 0.9300
C7 C8 1.377(7)
C8 C9 1.375(6)
C8 H8 0.9300
C9 C10 1.388(6)
C9 H9 0.9300
C11 C12 1.378(5)
C11 C16 1.393(5)
C12 C13 1.373(5)
C12 H12 0.9300
C13 C14 1.369(6)
C13 H13 0.9300
C14 C15 1.374(6)
C14 H14 0.9300
C15 C16 1.382(5)
C15 H15 0.9300
C16 H16 0.9300
C17 H17A 0.9600
C17 H17B 0.9600
C17 H17C 0.9600
Si1 C20 1.819(13)
Si1 C19 1.854(12)
Si1 C18 1.957(10)
C18 H18A 0.9600
C18 H18B 0.9600
C18 H18C 0.9600
C19 H19A 0.9600
C19 H19B 0.9600
C19 H19C 0.9600
C20 C21 1.534(13)
C20 C22 1.569(17)
C20 C23 1.627(13)
C21 H21A 0.9600
C21 H21B 0.9600
C21 H21C 0.9600
C23 H23A 0.9600
C23 H23B 0.9600
C23 H23C 0.9600
C22 H22A 0.9600
C22 H22B 0.9600
C22 H22C 0.9600
Si1' C18' 1.79(2)
Si1' C20' 1.844(15)
Si1' C19' 1.874(17)
C18' H18D 0.9600
C18' H18E 0.9600
C18' H18F 0.9600
C19' H19D 0.9600
C19' H19E 0.9600
C19' H19F 0.9600
C20' C21' 1.535(15)
C20' C22' 1.545(18)
C20' C23' 1.566(18)
C21' H21D 0.9600
C21' H21E 0.9600
C21' H21F 0.9600
C22' H22D 0.9600
C22' H22E 0.9600
C22' H22F 0.9600
C23' H23D 0.9600
C23' H23E 0.9600
C23' H23F 0.9600

loop_
_geom_hbond_atom_site_label_D
_geom_hbond_atom_site_label_H
_geom_hbond_atom_site_label_A
_geom_hbond_distance_DH
_geom_hbond_distance_HA
_geom_hbond_distance_DA
_geom_hbond_angle_DHA
O2 H2 N2 0.837(19) 1.78(2) 2.614(4) 171(4)
O2 H2 N2 0.837(19) 1.78(2) 2.614(4) 171(4)
O2 H2 N2 0.837(19) 1.78(2) 2.614(4) 171(4)
O2 H2 N2 0.837(19) 1.78(2) 2.614(4) 171(4)
O2 H2 N2 0.837(19) 1.78(2) 2.614(4) 171(4)
O2 H2 N2 0.837(19) 1.78(2) 2.614(4) 171(4)
O2 H2 N2 0.837(19) 1.78(2) 2.614(4) 171(4)
O2 H2 N2 0.837(19) 1.78(2) 2.614(4) 171(4)
O2 H2 N2 0.837(19) 1.78(2) 2.614(4) 171(4)
O2 H2 N2 0.837(19) 1.78(2) 2.614(4) 171(4)
O2 H2 N2 0.837(19) 1.78(2) 2.614(4) 171(4)
O2 H2 N2 0.837(19) 1.78(2) 2.614(4) 171(4)

loop_
_geom_torsion_atom_site_label_1
_geom_torsion_atom_site_label_2
_geom_torsion_atom_site_label_3
_geom_torsion_atom_site_label_4
_geom_torsion
C3 N2 C1 N1 1.7(4)
C3 N2 C1 C11 -178.0(3)
C2 N1 C1 N2 -0.8(4)
C17 N1 C1 N2 171.3(3)
C2 N1 C1 C11 178.8(3)
C17 N1 C1 C11 -9.1(5)
C1 N1 C2 O1 179.0(4)
C17 N1 C2 O1 6.0(6)
C1 N1 C2 C3 -0.4(4)
C17 N1 C2 C3 -173.3(3)
C1 N2 C3 C4 176.8(4)
C1 N2 C3 C2 -1.9(4)
O1 C2 C3 C4 3.3(6)
N1 C2 C3 C4 -177.4(3)
O1 C2 C3 N2 -177.9(4)
N1 C2 C3 N2 1.4(4)
N2 C3 C4 C5 -0.4(7)
C2 C3 C4 C5 178.0(4)
C3 C4 C5 C10 2.3(7)
C3 C4 C5 C6 -178.3(4)
C10 C5 C6 C7 0.2(6)
C4 C5 C6 C7 -179.3(4)
C5 C6 C7 C8 -2.0(7)
C5 C6 C7 O3 -178.8(4)
Si1 O3 C7 C6 -62.5(7)
Si1' O3 C7 C6 -105.0(5)
Si1 O3 C7 C8 120.7(5)
Si1' O3 C7 C8 78.2(5)
C6 C7 C8 C9 2.4(7)
O3 C7 C8 C9 179.3(4)
C7 C8 C9 C10 -1.1(7)
C8 C9 C10 O2 -179.1(4)
C8 C9 C10 C5 -0.7(7)
C6 C5 C10 O2 179.3(4)
C4 C5 C10 O2 -1.3(6)
C6 C5 C10 C9 1.2(6)
C4 C5 C10 C9 -179.4(4)
N2 C1 C11 C12 -30.9(5)
N1 C1 C11 C12 149.5(3)
N2 C1 C11 C16 146.4(4)
N1 C1 C11 C16 -33.2(5)
C16 C11 C12 C13 0.9(6)
C1 C11 C12 C13 178.4(4)
C11 C12 C13 C14 0.0(6)
C12 C13 C14 C15 -0.7(7)
C13 C14 C15 C16 0.6(7)
C14 C15 C16 C11 0.3(6)
C12 C11 C16 C15 -1.0(6)
C1 C11 C16 C15 -178.4(4)
C7 O3 Si1 C20 -68.0(7)
Si1' O3 Si1 C20 8.0(5)
C7 O3 Si1 C19 55.8(8)
Si1' O3 Si1 C19 131.7(6)
C7 O3 Si1 C18 162.7(7)
Si1' O3 Si1 C18 -121.3(6)
O3 Si1 C20 C21 173.2(8)
C19 Si1 C20 C21 49.9(11)
C18 Si1 C20 C21 -60.5(11)
O3 Si1 C20 C22 61.7(12)
C19 Si1 C20 C22 -61.6(13)
C18 Si1 C20 C22 -171.9(13)
O3 Si1 C20 C23 -67.1(9)
C19 Si1 C20 C23 169.6(9)
C18 Si1 C20 C23 59.3(11)
C7 O3 Si1' C18' 7.0(11)
Si1 O3 Si1' C18' -123.1(10)
C7 O3 Si1' C20' 129.6(6)
Si1 O3 Si1' C20' -0.5(5)
C7 O3 Si1' C19' -120.1(8)
Si1 O3 Si1' C19' 109.8(8)
C18' Si1' C20' C21' -61.1(18)
O3 Si1' C20' C21' 176.8(14)
C19' Si1' C20' C21' 70.1(16)
C18' Si1' C20' C22' -163.5(16)
O3 Si1' C20' C22' 74.4(14)
C19' Si1' C20' C22' -32.3(16)
C18' Si1' C20' C23' 54.3(18)
O3 Si1' C20' C23' -67.8(15)
C19' Si1' C20' C23' -174.5(15)
